data_2228403
loop_
_publ_author_name
'Li, Yaping'
'Sun, Dajun'
'Zang, Hu'
'Han, Liying'
'Su, Guanfang'

_publ_section_title
;
 Poly[diaquabis[\m-1-hydroxy-2-(imidazol-3-ium-1-yl)ethane-1,1-diyldiphosphonato]tricopper(II)]
;
_journal_coeditor_code HY2377
_journal_issue 12
_journal_name_full 'Acta Crystallographica Section E'
_journal_page_first m1576
_journal_paper_doi 10.1107/S1600536810046398
_journal_volume 66
_journal_year 2010
_chemical_formula_iupac '[Cu3 (C5 H7 N2 O7 P2)2 (H2 O)2]'
_chemical_formula_moiety 'C10 H18 Cu3 N4 O16 P4'
_chemical_formula_sum 'C10 H18 Cu3 N4 O16 P4'
_chemical_formula_weight 764.81
_chemical_name_systematic
;
Poly[diaquabis[\m-1-hydroxy-2-(imidazol-3-ium-1-yl)ethane-1,1-
diyldiphosphonato]tricopper(II)]
;
_space_group_IT_number 2
_symmetry_cell_setting triclinic
_symmetry_space_group_name_Hall '-P 1'
_symmetry_space_group_name_H-M 'P -1'
_atom_sites_solution_hydrogens geom
_atom_sites_solution_primary direct
_atom_sites_solution_secondary difmap
_audit_creation_method SHELXL-97
_cell_angle_alpha 104.747(2)
_cell_angle_beta 107.658(2)
_cell_angle_gamma 101.484(2)
_cell_formula_units_Z 1
_cell_length_a 7.4167(9)
_cell_length_b 8.1502(10)
_cell_length_c 9.5228(12)
_cell_measurement_reflns_used 1973
_cell_measurement_temperature 293(2)
_cell_measurement_theta_max 28.28
_cell_measurement_theta_min 1.88
_cell_volume 506.03(11)
_computing_cell_refinement 'SAINT (Bruker, 2007)'
_computing_data_collection 'SMART (Bruker, 2007)'
_computing_data_reduction 'SAINT (Bruker, 2007)'
_computing_molecular_graphics 'SHELXTL (Sheldrick, 2008) and DIAMOND (Brandenburg, 1999)'
_computing_publication_material 'SHELXTL (Sheldrick, 2008)'
_computing_structure_refinement 'SHELXL97 (Sheldrick, 2008)'
_computing_structure_solution 'SHELXS97 (Sheldrick, 2008)'
_diffrn_ambient_temperature 293(2)
_diffrn_measured_fraction_theta_full 0.982
_diffrn_measured_fraction_theta_max 0.982
_diffrn_measurement_device_type 'Bruker APEX CCD'
_diffrn_measurement_method '\f and \w'
_diffrn_radiation_monochromator graphite
_diffrn_radiation_source 'fine-focus sealed tube'
_diffrn_radiation_type MoK\a
_diffrn_radiation_wavelength 0.71073
_diffrn_reflns_av_R_equivalents 0.0116
_diffrn_reflns_av_sigmaI/netI 0.0259
_diffrn_reflns_limit_h_max 8
_diffrn_reflns_limit_h_min -9
_diffrn_reflns_limit_k_max 6
_diffrn_reflns_limit_k_min -10
_diffrn_reflns_limit_l_max 11
_diffrn_reflns_limit_l_min -11
_diffrn_reflns_number 2771
_diffrn_reflns_theta_full 26.10
_diffrn_reflns_theta_max 26.10
_diffrn_reflns_theta_min 2.38
_exptl_absorpt_coefficient_mu 3.538
_exptl_absorpt_correction_T_max 0.75
_exptl_absorpt_correction_T_min 0.58
_exptl_absorpt_correction_type multi-scan
_exptl_absorpt_process_details '(SADABS; Sheldrick, 1996)'
_exptl_crystal_colour blue
_exptl_crystal_density_diffrn 2.510
_exptl_crystal_density_method 'not measured'
_exptl_crystal_description block
_exptl_crystal_F_000 381
_exptl_crystal_size_max 0.30
_exptl_crystal_size_mid 0.28
_exptl_crystal_size_min 0.21
_refine_diff_density_max 0.550
_refine_diff_density_min -0.683
_refine_ls_extinction_method none
_refine_ls_goodness_of_fit_ref 1.051
_refine_ls_hydrogen_treatment mixed
_refine_ls_matrix_type full
_refine_ls_number_parameters 175
_refine_ls_number_reflns 1973
_refine_ls_number_restraints 2
_refine_ls_restrained_S_all 1.051
_refine_ls_R_factor_all 0.0331
_refine_ls_R_factor_gt 0.0274
_refine_ls_shift/su_max 0.001
_refine_ls_shift/su_mean 0.000
_refine_ls_structure_factor_coef Fsqd
_refine_ls_weighting_details 'calc w=1/[\s^2^(Fo^2^)+(0.0390P)^2^+0.8352P] where P=(Fo^2^+2Fc^2^)/3'
_refine_ls_weighting_scheme calc
_refine_ls_wR_factor_gt 0.0701
_refine_ls_wR_factor_ref 0.0729
_reflns_number_gt 1729
_reflns_number_total 1973
_reflns_threshold_expression I>2\s(I)
_cod_data_source_file hy2377.cif
_cod_data_source_block I
_cod_database_code 2228403
_cod_database_fobs_code 2228403

loop_
_symmetry_equiv_pos_as_xyz
'x, y, z'
'-x, -y, -z'

loop_
_atom_site_type_symbol
_atom_site_label
_atom_site_fract_x
_atom_site_fract_y
_atom_site_fract_z
_atom_site_U_iso_or_equiv
_atom_site_adp_type
_atom_site_calc_flag
_atom_site_refinement_flags
_atom_site_occupancy
_atom_site_disorder_assembly
_atom_site_disorder_group
C C1 0.2068(5) -0.5648(4) -0.4517(4) 0.0140(7) Uani d . 1 . .
H H1 0.1047 -0.6119 -0.5497 0.017 Uiso calc R 1 . .
C C2 0.3998(5) -0.5281(5) -0.2131(4) 0.0173(7) Uani d . 1 . .
H H2 0.4524 -0.5475 -0.1190 0.021 Uiso calc R 1 . .
C C3 0.4782(5) -0.3932(5) -0.2542(4) 0.0186(7) Uani d . 1 . .
H H3 0.5935 -0.2995 -0.1928 0.022 Uiso calc R 1 . .
C C4 0.0950(5) -0.7988(4) -0.3483(4) 0.0122(7) Uani d . 1 . .
H H4A 0.1673 -0.8856 -0.3460 0.015 Uiso calc R 1 . .
H H4B -0.0147 -0.8435 -0.4487 0.015 Uiso calc R 1 . .
C C5 0.0110(5) -0.7833(4) -0.2191(4) 0.0090(6) Uani d . 1 . .
N N1 0.2266(4) -0.6324(4) -0.3368(3) 0.0110(6) Uani d . 1 . .
N N2 0.3567(4) -0.4195(4) -0.4031(3) 0.0159(6) Uani d . 1 . .
H H2A 0.3750 -0.3518 -0.4568 0.019 Uiso calc R 1 . .
O O1 -0.2890(3) -1.0888(3) -0.3981(2) 0.0104(5) Uani d . 1 . .
O O2 -0.2018(3) -0.9799(3) -0.1041(2) 0.0098(5) Uani d . 1 . .
O O3 0.0217(3) -1.1193(3) -0.2195(2) 0.0099(5) Uani d . 1 . .
O O4 0.2060(3) -0.3636(3) 0.0771(2) 0.0100(5) Uani d . 1 . .
O O5 0.0648(3) -0.5288(3) 0.2312(2) 0.0105(5) Uani d . 1 . .
O O6 0.3438(3) -0.2484(3) 0.3787(3) 0.0115(5) Uani d . 1 . .
O O7 0.1644(3) -0.7118(3) -0.0644(2) 0.0105(5) Uani d . 1 . .
H H7 0.2315 -0.6121 -0.0511 0.016 Uiso calc R 1 . .
P P1 -0.12407(12) -1.01022(10) -0.23716(9) 0.00780(18) Uani d . 1 . .
P P2 0.16460(12) -0.34839(10) 0.22756(9) 0.00806(18) Uani d . 1 . .
Cu Cu1 -0.07744(6) -0.75596(5) 0.06756(4) 0.00871(12) Uani d . 1 . .
Cu Cu2 0.5000 0.0000 0.5000 0.01057(15) Uani d S 1 . .
O O1W 0.3909(4) -0.0271(4) 0.7275(3) 0.0282(6) Uani d D 1 . .
H H1A 0.302(6) -0.054(7) 0.768(5) 0.042 Uiso d D 1 . .
H H1B 0.491(5) -0.001(6) 0.815(4) 0.042 Uiso d D 1 . .

loop_
_atom_site_aniso_label
_atom_site_aniso_U_11
_atom_site_aniso_U_22
_atom_site_aniso_U_33
_atom_site_aniso_U_12
_atom_site_aniso_U_13
_atom_site_aniso_U_23
C1 0.0184(18) 0.0150(17) 0.0093(15) 0.0056(14) 0.0050(13) 0.0048(13)
C2 0.0147(17) 0.0198(18) 0.0129(16) 0.0011(14) 0.0017(14) 0.0058(14)
C3 0.0171(18) 0.0175(18) 0.0163(17) -0.0001(14) 0.0032(14) 0.0056(14)
C4 0.0152(17) 0.0084(15) 0.0117(16) 0.0021(13) 0.0061(13) 0.0011(13)
C5 0.0099(15) 0.0080(15) 0.0064(14) -0.0002(12) 0.0010(12) 0.0026(12)
N1 0.0119(13) 0.0090(13) 0.0128(13) 0.0032(11) 0.0050(11) 0.0040(11)
N2 0.0209(16) 0.0133(15) 0.0156(14) 0.0029(12) 0.0077(12) 0.0089(12)
O1 0.0133(12) 0.0068(11) 0.0075(11) 0.0025(9) 0.0004(9) 0.0009(9)
O2 0.0126(11) 0.0060(11) 0.0093(10) 0.0004(9) 0.0045(9) 0.0019(9)
O3 0.0137(11) 0.0072(11) 0.0089(11) 0.0032(9) 0.0036(9) 0.0032(9)
O4 0.0134(11) 0.0080(11) 0.0091(11) 0.0042(9) 0.0044(9) 0.0029(9)
O5 0.0149(12) 0.0075(11) 0.0072(11) 0.0021(9) 0.0028(9) 0.0020(9)
O6 0.0127(11) 0.0082(11) 0.0086(11) 0.0016(9) -0.0003(9) 0.0013(9)
O7 0.0107(11) 0.0075(11) 0.0077(11) -0.0004(9) -0.0008(9) 0.0008(9)
P1 0.0101(4) 0.0055(4) 0.0064(4) 0.0017(3) 0.0022(3) 0.0014(3)
P2 0.0104(4) 0.0049(4) 0.0062(4) 0.0012(3) 0.0014(3) 0.0006(3)
Cu1 0.0123(2) 0.0056(2) 0.0063(2) 0.00188(15) 0.00214(15) 0.00108(15)
Cu2 0.0109(3) 0.0053(3) 0.0098(3) 0.0012(2) -0.0012(2) 0.0005(2)
O1W 0.0233(15) 0.0366(17) 0.0267(15) 0.0095(13) 0.0093(12) 0.0132(13)

loop_
_atom_type_symbol
_atom_type_description
_atom_type_scat_dispersion_real
_atom_type_scat_dispersion_imag
_atom_type_scat_source
C C 0.0033 0.0016 'International Tables Vol C Tables 4.2.6.8 and 6.1.1.4'
H H 0.0000 0.0000 'International Tables Vol C Tables 4.2.6.8 and 6.1.1.4'
N N 0.0061 0.0033 'International Tables Vol C Tables 4.2.6.8 and 6.1.1.4'
O O 0.0106 0.0060 'International Tables Vol C Tables 4.2.6.8 and 6.1.1.4'
P P 0.1023 0.0942 'International Tables Vol C Tables 4.2.6.8 and 6.1.1.4'
Cu Cu 0.3201 1.2651 'International Tables Vol C Tables 4.2.6.8 and 6.1.1.4'

loop_
_geom_angle_atom_site_label_1
_geom_angle_atom_site_label_2
_geom_angle_atom_site_label_3
_geom_angle_site_symmetry_1
_geom_angle_site_symmetry_3
_geom_angle
_geom_angle_publ_flag
N2 C1 N1 . . 108.3(3) ?
N2 C1 H1 . . 125.8 ?
N1 C1 H1 . . 125.8 ?
C3 C2 N1 . . 107.0(3) ?
C3 C2 H2 . . 126.5 ?
N1 C2 H2 . . 126.5 ?
C2 C3 N2 . . 107.0(3) ?
C2 C3 H3 . . 126.5 ?
N2 C3 H3 . . 126.5 ?
N1 C4 C5 . . 114.6(3) ?
N1 C4 H4A . . 108.6 ?
C5 C4 H4A . . 108.6 ?
N1 C4 H4B . . 108.6 ?
C5 C4 H4B . . 108.6 ?
H4A C4 H4B . . 107.6 ?
O7 C5 C4 . . 112.5(3) ?
O7 C5 P2 . 2_545 108.6(2) ?
C4 C5 P2 . 2_545 114.1(2) ?
O7 C5 P1 . . 105.3(2) ?
C4 C5 P1 . . 108.5(2) ?
P2 C5 P1 2_545 . 107.27(16) ?
C1 N1 C2 . . 108.3(3) ?
C1 N1 C4 . . 124.8(3) ?
C2 N1 C4 . . 126.7(3) ?
C1 N2 C3 . . 109.3(3) ?
C1 N2 H2A . . 125.3 ?
C3 N2 H2A . . 125.3 ?
P1 O1 Cu2 . 1_444 131.22(13) ?
P1 O2 Cu1 . . 118.08(13) ?
P1 O3 Cu1 . 2_535 125.96(13) ?
P2 O4 Cu1 . 2_545 119.28(13) ?
P2 O5 Cu1 . . 131.88(14) ?
P2 O6 Cu2 . . 136.89(14) ?
C5 O7 H7 . . 109.5 ?
O1 P1 O3 . . 111.33(12) ?
O1 P1 O2 . . 112.88(13) ?
O3 P1 O2 . . 112.51(12) ?
O1 P1 C5 . . 106.82(13) ?
O3 P1 C5 . . 108.50(14) ?
O2 P1 C5 . . 104.30(13) ?
O6 P2 O5 . . 109.75(13) ?
O6 P2 O4 . . 114.99(13) ?
O5 P2 O4 . . 112.22(12) ?
O6 P2 C5 . 2_545 107.03(13) ?
O5 P2 C5 . 2_545 108.36(14) ?
O4 P2 C5 . 2_545 104.02(13) ?
O5 Cu1 O2 . . 174.89(9) ?
O5 Cu1 O3 . 2_535 91.03(9) ?
O2 Cu1 O3 . 2_535 91.03(9) ?
O5 Cu1 O4 . 2_545 90.70(9) ?
O2 Cu1 O4 . 2_545 88.63(9) ?
O3 Cu1 O4 2_535 2_545 163.80(9) ?
O1 Cu2 O1 2_545 1_666 180.00(13) ?
O1 Cu2 O6 2_545 . 92.58(9) ?
O1 Cu2 O6 1_666 . 87.42(9) ?
O1 Cu2 O6 2_545 2_656 87.42(9) ?
O1 Cu2 O6 1_666 2_656 92.58(9) ?
O6 Cu2 O6 . 2_656 180.00(19) ?
H1A O1W H1B . . 93(4) ?

loop_
_geom_bond_atom_site_label_1
_geom_bond_atom_site_label_2
_geom_bond_site_symmetry_2
_geom_bond_distance
_geom_bond_publ_flag
C1 N2 . 1.318(4) ?
C1 N1 . 1.329(4) ?
C1 H1 . 0.9300 ?
C2 C3 . 1.343(5) ?
C2 N1 . 1.377(4) ?
C2 H2 . 0.9300 ?
C3 N2 . 1.364(4) ?
C3 H3 . 0.9300 ?
C4 N1 . 1.462(4) ?
C4 C5 . 1.528(4) ?
C4 H4A . 0.9700 ?
C4 H4B . 0.9700 ?
C5 O7 . 1.444(4) ?
C5 P2 2_545 1.842(3) ?
C5 P1 . 1.857(3) ?
N2 H2A . 0.8600 ?
O1 P1 . 1.519(2) ?
O1 Cu2 1_444 1.950(2) ?
O2 P1 . 1.530(2) ?
O2 Cu1 . 1.936(2) ?
O3 P1 . 1.529(2) ?
O3 Cu1 2_535 1.962(2) ?
O4 P2 . 1.534(2) ?
O4 Cu1 2_545 2.003(2) ?
O5 P2 . 1.523(2) ?
O5 Cu1 . 1.930(2) ?
O6 P2 . 1.521(2) ?
O6 Cu2 . 1.959(2) ?
O7 H7 . 0.8200 ?
P2 C5 2_545 1.842(3) ?
Cu1 O3 2_535 1.962(2) ?
Cu1 O4 2_545 2.003(2) ?
Cu2 O1 2_545 1.950(2) ?
Cu2 O1 1_666 1.950(2) ?
Cu2 O6 2_656 1.959(2) ?
O1W H1A . 0.88(5) ?
O1W H1B . 0.87(2) ?

loop_
_geom_hbond_atom_site_label_D
_geom_hbond_atom_site_label_H
_geom_hbond_atom_site_label_A
_geom_hbond_site_symmetry_A
_geom_hbond_distance_DH
_geom_hbond_distance_HA
_geom_hbond_distance_DA
_geom_hbond_angle_DHA
_geom_hbond_publ_flag
N2 H2A O6 1_554 0.86 1.94 2.771(4) 163 y
O7 H7 O4 . 0.82 2.16 2.724(3) 126 y
O1W H1A O3 1_566 0.88(5) 2.09(3) 2.921(4) 157(5) y
O1W H1B O2 1_666 0.87(2) 2.13(4) 2.851(4) 140(4) y

loop_
_geom_torsion_atom_site_label_1
_geom_torsion_atom_site_label_2
_geom_torsion_atom_site_label_3
_geom_torsion_atom_site_label_4
_geom_torsion_site_symmetry_1
_geom_torsion_site_symmetry_2
_geom_torsion_site_symmetry_3
_geom_torsion_site_symmetry_4
_geom_torsion
_geom_torsion_publ_flag
N1 C2 C3 N2 . . . . -2.0(4) ?
N1 C4 C5 O7 . . . . -56.4(4) ?
N1 C4 C5 P2 . . . 2_545 67.9(3) ?
N1 C4 C5 P1 . . . . -172.6(2) ?
N2 C1 N1 C2 . . . . -2.1(4) ?
N2 C1 N1 C4 . . . . -176.7(3) ?
C3 C2 N1 C1 . . . . 2.5(4) ?
C3 C2 N1 C4 . . . . 177.0(3) ?
C5 C4 N1 C1 . . . . -127.4(3) ?
C5 C4 N1 C2 . . . . 58.9(4) ?
N1 C1 N2 C3 . . . . 0.9(4) ?
C2 C3 N2 C1 . . . . 0.7(4) ?
Cu2 O1 P1 O3 1_444 . . . -172.39(16) ?
Cu2 O1 P1 O2 1_444 . . . 60.0(2) ?
Cu2 O1 P1 C5 1_444 . . . -54.1(2) ?
Cu1 O3 P1 O1 2_535 . . . -118.20(16) ?
Cu1 O3 P1 O2 2_535 . . . 9.7(2) ?
Cu1 O3 P1 C5 2_535 . . . 124.53(16) ?
Cu1 O2 P1 O1 . . . . -134.92(14) ?
Cu1 O2 P1 O3 . . . . 98.05(15) ?
Cu1 O2 P1 C5 . . . . -19.34(18) ?
O7 C5 P1 O1 . . . . 179.20(18) ?
C4 C5 P1 O1 . . . . -60.1(2) ?
P2 C5 P1 O1 2_545 . . . 63.64(18) ?
O7 C5 P1 O3 . . . . -60.7(2) ?
C4 C5 P1 O3 . . . . 60.0(2) ?
P2 C5 P1 O3 2_545 . . . -176.24(13) ?
O7 C5 P1 O2 . . . . 59.4(2) ?
C4 C5 P1 O2 . . . . -179.9(2) ?
P2 C5 P1 O2 2_545 . . . -56.12(17) ?
Cu2 O6 P2 O5 . . . . -156.45(19) ?
Cu2 O6 P2 O4 . . . . 75.9(2) ?
Cu2 O6 P2 C5 . . . 2_545 -39.1(2) ?
Cu1 O5 P2 O6 . . . . -147.75(17) ?
Cu1 O5 P2 O4 . . . . -18.6(2) ?
Cu1 O5 P2 C5 . . . 2_545 95.7(2) ?
Cu1 O4 P2 O6 2_545 . . . -115.31(15) ?
Cu1 O4 P2 O5 2_545 . . . 118.31(14) ?
Cu1 O4 P2 C5 2_545 . . 2_545 1.40(18) ?
P2 O5 Cu1 O3 . . . 2_535 156.80(19) ?
P2 O5 Cu1 O4 . . . 2_545 -39.31(19) ?
P1 O2 Cu1 O3 . . . 2_535 -124.84(14) ?
P1 O2 Cu1 O4 . . . 2_545 71.36(15) ?
P2 O6 Cu2 O1 . . . 2_545 19.3(2) ?
P2 O6 Cu2 O1 . . . 1_666 -160.7(2) ?
